data_4110560
loop_
_publ_author_name
'Myung-Han Yoon'
'Antonio Facchetti'
'Charlotte E. Stern'
'Tobin J. Marks'

_publ_section_title
;
 Fluorocarbon-Modified Organic Semiconductors: Molecular Architecture,
 Electronic, and Crystal Structure Tuning of Arene- versus
 Fluoroarene-Thiophene Oligomer Thin-Film Properties
;
_journal_name_full 'Journal of the American Chemical Society'
_journal_page_first 5792
_journal_page_last 5801
_journal_paper_doi 10.1021/ja060016a
_journal_volume 128
_journal_year 2006
_chemical_formula_sum 'C28 H10 F8 S4'
_chemical_formula_weight 626.60
_chemical_name_systematic
; 
 ? 
;
_space_group_IT_number 60
_symmetry_cell_setting orthorhombic
_symmetry_space_group_name_Hall '-P 2n 2ab'
_symmetry_space_group_name_H-M 'P b c n'
_atom_sites_solution_hydrogens geom
_atom_sites_solution_primary direct
_atom_sites_solution_secondary difmap
_audit_creation_method SHELXL-97
_cell_angle_alpha 90.00
_cell_angle_beta 90.00
_cell_angle_gamma 90.00
_cell_formula_units_Z 4
_cell_length_a 25.754(5)
_cell_length_b 7.625(2)
_cell_length_c 11.842(2)
_cell_measurement_temperature 153(2)
_cell_volume 2325.5(9)
_computing_cell_refinement 'Bruker SMART'
_computing_data_collection 'Bruker SMART'
_computing_data_reduction 'Bruker SHELXTL'
_computing_molecular_graphics 'Bruker SHELXTL'
_computing_publication_material 'Bruker SHELXTL'
_computing_structure_refinement 'SHELXL-97 (Sheldrick, 1997)'
_computing_structure_solution 'SHELXS-97 (Sheldrick, 1990)'
_diffrn_ambient_temperature 153(2)
_diffrn_measured_fraction_theta_full 0.951
_diffrn_measured_fraction_theta_max 0.951
_diffrn_measurement_device_type 'CCD area detector'
_diffrn_measurement_method 'omega scans'
_diffrn_radiation_monochromator graphite
_diffrn_radiation_source 'fine-focus sealed tube'
_diffrn_radiation_type MoK\a
_diffrn_radiation_wavelength 0.71073
_diffrn_reflns_av_R_equivalents 0.0468
_diffrn_reflns_av_sigmaI/netI 0.0318
_diffrn_reflns_limit_h_max 34
_diffrn_reflns_limit_h_min -34
_diffrn_reflns_limit_k_max 10
_diffrn_reflns_limit_k_min -10
_diffrn_reflns_limit_l_max 15
_diffrn_reflns_limit_l_min -15
_diffrn_reflns_number 20218
_diffrn_reflns_theta_full 28.96
_diffrn_reflns_theta_max 28.96
_diffrn_reflns_theta_min 2.79
_exptl_absorpt_coefficient_mu 0.493
_exptl_absorpt_correction_T_max 0.9708
_exptl_absorpt_correction_T_min 0.8844
_exptl_absorpt_correction_type integration
_exptl_crystal_colour yellow
_exptl_crystal_density_diffrn 1.790
_exptl_crystal_description needle
_exptl_crystal_F_000 1256
_exptl_crystal_size_max 0.512
_exptl_crystal_size_mid 0.076
_exptl_crystal_size_min 0.062
_refine_diff_density_max 0.940
_refine_diff_density_min -0.292
_refine_diff_density_rms 0.103
_refine_ls_extinction_method none
_refine_ls_goodness_of_fit_ref 1.063
_refine_ls_hydrogen_treatment constr
_refine_ls_matrix_type full
_refine_ls_number_parameters 188
_refine_ls_number_reflns 2931
_refine_ls_number_restraints 0
_refine_ls_restrained_S_all 1.063
_refine_ls_R_factor_all 0.0694
_refine_ls_R_factor_gt 0.0482
_refine_ls_shift/su_max 0.016
_refine_ls_shift/su_mean 0.002
_refine_ls_structure_factor_coef Fsqd
_refine_ls_weighting_details 'calc w=1/[\s^2^(Fo^2^)+(0.0751P)^2^+0.0000P] where P=(Fo^2^+2Fc^2^)/3'
_refine_ls_weighting_scheme calc
_refine_ls_wR_factor_gt 0.1129
_refine_ls_wR_factor_ref 0.1242
_reflns_number_gt 2100
_reflns_number_total 2931
_reflns_threshold_expression >2sigma(I)
_cod_data_source_file ja060016asi20060102_112127.cif
_cod_data_source_block f:\s53m\work\s53m
_cod_database_code 4110560

loop_
_symmetry_equiv_pos_as_xyz
'x, y, z'
'-x+1/2, -y+1/2, z+1/2'
'-x, y, -z+1/2'
'x+1/2, -y+1/2, -z'
'-x, -y, -z'
'x-1/2, y-1/2, -z-1/2'
'x, -y, z-1/2'
'-x-1/2, y-1/2, z'

loop_
_atom_site_label
_atom_site_type_symbol
_atom_site_fract_x
_atom_site_fract_y
_atom_site_fract_z
_atom_site_U_iso_or_equiv
_atom_site_adp_type
_atom_site_occupancy
_atom_site_symmetry_multiplicity
_atom_site_calc_flag
_atom_site_refinement_flags
_atom_site_disorder_assembly
_atom_site_disorder_group
S1 S 0.38981(3) 0.21908(10) 0.42614(6) 0.0314(2) Uani 0.855(2) 1 d P A 1
S2 S 0.24036(2) 0.10127(7) 0.26714(4) 0.02710(17) Uani 1 1 d . A .
S1B S 0.3585(2) 0.0401(8) 0.2068(5) 0.0314(2) Uani 0.145(2) 1 d P A 2
F1 F 0.15248(5) 0.00910(16) 0.15267(10) 0.0330(3) Uani 1 1 d . A .
F2 F 0.05309(4) -0.00457(16) 0.09889(10) 0.0336(3) Uani 1 1 d . . .
F3 F 0.10792(4) 0.29248(16) 0.49647(10) 0.0313(3) Uani 1 1 d . A .
F4 F 0.01005(4) 0.28563(16) 0.43775(10) 0.0324(3) Uani 1 1 d . . .
C1 C 0.43759(8) 0.1647(3) 0.3344(2) 0.0363(5) Uani 1 1 d . . .
H1 H 0.4733 0.1849 0.3496 0.044 Uiso 1 1 calc R A 1
C2 C 0.42070(9) 0.0903(3) 0.2377(2) 0.0345(5) Uani 1 1 d . A .
H2 H 0.4425 0.0514 0.1780 0.041 Uiso 1 1 calc R B 1
C3 C 0.36567(11) 0.0783(4) 0.2382(3) 0.0270(6) Uani 0.855(2) 1 d P A 1
H3 H 0.3465 0.0311 0.1768 0.032 Uiso 0.855(2) 1 calc PR A 1
C3B C 0.3789(7) 0.189(2) 0.3917(16) 0.0270(6) Uani 0.145(2) 1 d P A 2
H3B H 0.3742 0.2382 0.4647 0.032 Uiso 0.145(2) 1 calc PR A 2
C4 C 0.34262(7) 0.1406(3) 0.33432(18) 0.0269(4) Uani 1 1 d . . .
C5 C 0.28773(7) 0.1542(3) 0.36376(17) 0.0255(4) Uani 1 1 d . A .
C6 C 0.26645(8) 0.2080(3) 0.46311(19) 0.0304(5) Uani 1 1 d . . .
H6 H 0.2865 0.2407 0.5271 0.036 Uiso 1 1 calc R A .
C7 C 0.21185(8) 0.2103(3) 0.46157(18) 0.0295(5) Uani 1 1 d . A .
H7 H 0.1914 0.2456 0.5244 0.035 Uiso 1 1 calc R . .
C8 C 0.19091(7) 0.1568(3) 0.36099(17) 0.0256(4) Uani 1 1 d . . .
C9 C 0.13588(7) 0.1477(3) 0.32844(18) 0.0246(4) Uani 1 1 d . A .
C10 C 0.11808(8) 0.0767(3) 0.22689(17) 0.0262(4) Uani 1 1 d . . .
C11 C 0.06634(8) 0.0708(3) 0.19733(18) 0.0270(4) Uani 1 1 d . A .
C12 C 0.02774(7) 0.1382(3) 0.26617(18) 0.0257(5) Uani 1 1 d . . .
C13 C 0.04478(7) 0.2098(3) 0.36715(17) 0.0266(5) Uani 1 1 d . A .
C14 C 0.09629(8) 0.2154(3) 0.39771(17) 0.0256(4) Uani 1 1 d . . .

loop_
_atom_site_aniso_label
_atom_site_aniso_U_11
_atom_site_aniso_U_22
_atom_site_aniso_U_33
_atom_site_aniso_U_23
_atom_site_aniso_U_13
_atom_site_aniso_U_12
S1 0.0219(4) 0.0379(4) 0.0345(4) 0.0008(3) -0.0033(3) -0.0019(3)
S2 0.0211(3) 0.0331(3) 0.0271(3) -0.0012(2) 0.00169(19) 0.0010(2)
S1B 0.0219(4) 0.0379(4) 0.0345(4) 0.0008(3) -0.0033(3) -0.0019(3)
F1 0.0227(6) 0.0434(7) 0.0330(7) -0.0100(6) 0.0046(5) 0.0029(5)
F2 0.0261(6) 0.0437(7) 0.0309(7) -0.0101(6) 0.0006(5) -0.0001(5)
F3 0.0276(7) 0.0391(7) 0.0272(7) -0.0072(5) 0.0017(5) -0.0001(5)
F4 0.0244(6) 0.0423(8) 0.0305(7) -0.0047(6) 0.0067(5) 0.0040(5)
C1 0.0247(11) 0.0414(13) 0.0427(14) 0.0086(11) -0.0011(10) 0.0015(9)
C2 0.0244(11) 0.0399(13) 0.0391(13) 0.0107(10) 0.0028(9) 0.0049(9)
C3 0.0209(14) 0.0300(16) 0.0301(16) 0.0014(12) -0.0047(11) -0.0035(11)
C3B 0.0209(14) 0.0300(16) 0.0301(16) 0.0014(12) -0.0047(11) -0.0035(11)
C4 0.0211(10) 0.0292(11) 0.0305(11) 0.0067(9) -0.0009(8) 0.0005(8)
C5 0.0205(10) 0.0260(10) 0.0301(11) 0.0047(8) -0.0020(8) 0.0005(8)
C6 0.0259(10) 0.0360(12) 0.0293(11) -0.0022(9) -0.0017(8) -0.0012(9)
C7 0.0259(10) 0.0348(12) 0.0276(11) -0.0037(9) 0.0036(9) 0.0012(9)
C8 0.0226(10) 0.0265(10) 0.0277(11) 0.0014(8) 0.0040(8) 0.0006(8)
C9 0.0213(10) 0.0262(10) 0.0263(10) 0.0021(8) 0.0026(8) 0.0006(8)
C10 0.0220(10) 0.0274(10) 0.0291(11) -0.0006(9) 0.0048(8) 0.0027(8)
C11 0.0266(11) 0.0285(11) 0.0259(10) -0.0030(9) -0.0003(8) -0.0019(8)
C12 0.0211(11) 0.0271(11) 0.0289(11) 0.0039(8) 0.0027(8) -0.0007(8)
C13 0.0220(10) 0.0301(11) 0.0278(11) 0.0011(9) 0.0068(8) 0.0037(8)
C14 0.0270(11) 0.0279(11) 0.0220(10) -0.0008(8) 0.0024(8) -0.0003(8)

loop_
_atom_type_symbol
_atom_type_description
_atom_type_scat_dispersion_real
_atom_type_scat_dispersion_imag
_atom_type_scat_source
C C 0.0033 0.0016 'International Tables Vol C Tables 4.2.6.8 and 6.1.1.4'
H H 0.0000 0.0000 'International Tables Vol C Tables 4.2.6.8 and 6.1.1.4'
F F 0.0171 0.0103 'International Tables Vol C Tables 4.2.6.8 and 6.1.1.4'
S S 0.1246 0.1234 'International Tables Vol C Tables 4.2.6.8 and 6.1.1.4'

loop_
_geom_angle_atom_site_label_1
_geom_angle_atom_site_label_2
_geom_angle_atom_site_label_3
_geom_angle
_geom_angle_site_symmetry_3
C1 S1 C4 91.27(11) .
C5 S2 C8 92.13(10) .
C2 S1B C4 86.2(3) .
C2 C1 C3B 95.8(6) .
C2 C1 S1 114.41(17) .
C3B C1 S1 18.7(6) .
C1 C2 C3 110.2(2) .
C1 C2 S1B 125.8(3) .
C3 C2 S1B 16.0(2) .
C4 C3 C2 114.4(3) .
C4 C3B C1 115.8(14) .
C3B C4 C3 103.8(9) .
C3B C4 C5 126.2(10) .
C3 C4 C5 130.0(2) .
C3B C4 S1 6.0(9) .
C3 C4 S1 109.68(18) .
C5 C4 S1 120.23(16) .
C3B C4 S1B 116.1(10) .
C3 C4 S1B 12.8(2) .
C5 C4 S1B 117.7(2) .
S1 C4 S1B 122.0(2) .
C6 C5 C4 128.16(19) .
C6 C5 S2 111.10(15) .
C4 C5 S2 120.74(16) .
C5 C6 C7 113.28(19) .
C8 C7 C6 113.7(2) .
C7 C8 C9 128.44(19) .
C7 C8 S2 109.82(15) .
C9 C8 S2 121.71(15) .
C10 C9 C14 113.99(18) .
C10 C9 C8 124.11(18) .
C14 C9 C8 121.88(18) .
F1 C10 C11 117.15(18) .
F1 C10 C9 119.55(18) .
C11 C10 C9 123.30(19) .
F2 C11 C10 118.68(18) .
F2 C11 C12 119.16(18) .
C10 C11 C12 122.16(19) .
C11 C12 C13 115.27(18) .
C11 C12 C12 122.8(2) 3
C13 C12 C12 122.0(2) 3
F4 C13 C14 117.47(18) .
F4 C13 C12 119.46(17) .
C14 C13 C12 122.99(18) .
F3 C14 C13 117.23(17) .
F3 C14 C9 120.47(17) .
C13 C14 C9 122.28(19) .

loop_
_geom_bond_atom_site_label_1
_geom_bond_atom_site_label_2
_geom_bond_distance
_geom_bond_site_symmetry_2
S1 C1 1.693(2) .
S1 C4 1.737(2) .
S2 C5 1.721(2) .
S2 C8 1.743(2) .
S1B C2 1.688(6) .
S1B C4 1.742(6) .
F1 C10 1.350(2) .
F2 C11 1.344(2) .
F3 C14 1.343(2) .
F4 C13 1.354(2) .
C1 C2 1.349(3) .
C1 C3B 1.668(19) .
C2 C3 1.420(4) .
C3 C4 1.369(4) .
C3B C4 1.213(18) .
C4 C5 1.460(3) .
C5 C6 1.361(3) .
C6 C7 1.406(3) .
C7 C8 1.370(3) .
C8 C9 1.470(3) .
C9 C10 1.396(3) .
C9 C14 1.407(3) .
C10 C11 1.378(3) .
C11 C12 1.385(3) .
C12 C13 1.386(3) .
C12 C12 1.479(4) 3
C13 C14 1.376(3) .
